data_1565505
loop_
_publ_author_name
'Yan, Hai-Wei'
'Zhao, Ling-Hao'
'Zhang, Xu'
'Yang, Ya-Nan'
'Yuan, Xiang'
'Zhang, Pei-Cheng'

_publ_section_title
;
 Photoinduced Irreversible Intramolecular Proton Transfer of Arnebinones
 B, D, and E: The Case of Photoenolization at the
 <i>p</i>-Benzoquinone-CH<sub>2</sub>/CH-\p System.
;
_journal_issue 11
_journal_name_full 'Journal of natural products'
_journal_page_first 2981
_journal_page_last 2989
_journal_paper_doi 10.1021/acs.jnatprod.1c00830
_journal_volume 84
_journal_year 2021
_chemical_absolute_configuration ad
_chemical_formula_moiety 'C17 H16 O5'
_chemical_formula_sum 'C17 H16 O5'
_chemical_formula_weight 300.30
_space_group_crystal_system monoclinic
_space_group_IT_number 4
_space_group_name_Hall 'P 2yb'
_space_group_name_H-M_alt 'P 1 21 1'
_atom_sites_solution_hydrogens geom
_audit_creation_date 2021-02-05
_audit_creation_method
;
Olex2 1.3
(compiled 2020.11.12 svn.r5f609507 for OlexSys, GUI svn.r6226)
;
_cell_angle_alpha 90
_cell_angle_beta 94.4777(12)
_cell_angle_gamma 90
_cell_formula_units_Z 2
_cell_length_a 6.55217(9)
_cell_length_b 7.61602(11)
_cell_length_c 14.54252(19)
_cell_measurement_reflns_used 10291
_cell_measurement_temperature 99.99(10)
_cell_measurement_theta_max 75.1260
_cell_measurement_theta_min 6.0660
_cell_volume 723.478(17)
_computing_cell_refinement 'CrysAlisPro 1.171.41.95a (Rigaku OD, 2021)'
_computing_data_collection 'CrysAlisPro 1.171.41.95a (Rigaku OD, 2021)'
_computing_data_reduction 'CrysAlisPro 1.171.41.95a (Rigaku OD, 2021)'
_computing_molecular_graphics 'Olex2 1.3 (Dolomanov et al., 2009)'
_computing_publication_material 'Olex2 1.3 (Dolomanov et al., 2009)'
_computing_structure_refinement 'SHELXL 2018/3 (Sheldrick, 2015)'
_computing_structure_solution 'SHELXT 2014/5 (Sheldrick, 2014)'
_diffrn_ambient_environment N~2~
_diffrn_ambient_temperature 99.99(10)
_diffrn_detector 'Hybrid Pixel Array Detector'
_diffrn_detector_area_resol_mean 10.0000
_diffrn_detector_type HyPix
_diffrn_measured_fraction_theta_full 0.999
_diffrn_measured_fraction_theta_max 0.983
_diffrn_measurement_details
;
List of Runs (angles in degrees, time in seconds):

  # Type    Start    End  Width  t~exp~   \w     \q     \k     \f   Frames
--------------------------------------------------------------------------
  1  \w     25.00 120.00   0.50    0.05    --   47.70  77.00-120.00  190
  2  \w     25.00 120.00   0.50    0.05    --   47.70  77.00 -30.00  190
  3  \w     33.00 120.00   0.50    0.05    --   47.70  57.00  60.00  174
  4  \w    -68.00 -28.00   0.50    0.05    -- -101.00  61.00-180.00   80
  5  \w    -68.00 -28.00   0.50    0.05    -- -101.00  61.00-150.00   80
  6  \w    -68.00 -28.00   0.50    0.05    -- -101.00  61.00  60.00   80
  7  \w    -68.00 -28.00   0.50    0.05    -- -101.00  61.00 150.00   80
  8  \w    -68.00 -28.00   0.50    0.05    -- -101.00  61.00 -30.00   80
  9  \w    -68.00 -28.00   0.50    0.05    -- -101.00  61.00 -60.00   80
 10  \w    -23.00  28.00   0.50    0.05    --  -47.70  19.00  30.00  102
 11  \w     90.00 178.00   0.50    0.05    --  103.25  15.00  60.00  176
 12  \w     90.00 178.00   0.50    0.05    --  103.25  15.00  90.00  176
 13  \w     90.00 178.00   0.50    0.05    --  103.25  15.00 150.00  176
 14  \w     87.00 176.00   0.50    0.05    --  103.25  61.00  30.00  178
 15  \w     91.00 130.00   0.50    0.05    --  103.25  45.00-120.00   78
 16  \w     31.00 105.00   0.50    0.05    --  103.25 -90.00-139.00  148
 17  \w     31.00 106.00   0.50    0.05    --  103.25 -94.00-150.00  150
 18  \w     31.00 111.00   0.50    0.05    --  103.25-125.00-150.00  160
 19  \w    -24.00  76.00   0.50    0.05    --   47.70 -90.00-139.00  200
 20  \w     31.00 106.00   0.50    0.05    --  103.25 -94.00 120.00  150
 21  \w     31.00 111.00   0.50    0.05    --  103.25-125.00  60.00  160
 22  \w     31.00  75.00   0.50    0.05    --  103.25 -61.00  30.00   88
 23  \w     31.00  75.00   0.50    0.05    --  103.25 -61.00   0.00   88
 24  \w     31.00  75.00   0.50    0.05    --  103.25 -61.00 -90.00   88
 25  \w     31.00  75.00   0.50    0.05    --  103.25 -61.00-150.00   88
 26  \w     86.00 176.00   0.50    0.05    --  103.25  90.00 -24.00  180
 27  \w    -76.00  25.00   0.50    0.05    --  -47.70  90.00 -24.00  202
 28  \w   -106.00 -28.00   0.50    0.05    -- -101.00  90.00 -24.00  156
 29  \w   -119.00 -25.00   0.50    0.05    --  -47.70 -77.00-150.00  188
 30  \w   -119.00 -25.00   0.50    0.05    --  -47.70 -77.00-180.00  188
 31  \w   -119.00 -46.50   0.50    0.05    --  -47.70 -77.00 -60.00  145
;
_diffrn_measurement_device 'four-circle diffractometer'
_diffrn_measurement_device_type 'XtaLAB Synergy R, HyPix'
_diffrn_measurement_method '\w scans'
_diffrn_orient_matrix_type 'CrysAlisPro convention (1999,Acta A55,543-557)'
_diffrn_orient_matrix_UB_11 -0.0664348000
_diffrn_orient_matrix_UB_12 -0.0252154000
_diffrn_orient_matrix_UB_13 0.0984642000
_diffrn_orient_matrix_UB_21 0.0871564000
_diffrn_orient_matrix_UB_22 0.1822706000
_diffrn_orient_matrix_UB_23 0.0271463000
_diffrn_orient_matrix_UB_31 -0.2088207000
_diffrn_orient_matrix_UB_32 0.0840028000
_diffrn_orient_matrix_UB_33 -0.0293266000
_diffrn_radiation_monochromator mirror
_diffrn_radiation_probe x-ray
_diffrn_radiation_type 'Cu K\a'
_diffrn_radiation_wavelength 1.54184
_diffrn_reflns_av_R_equivalents 0.0311
_diffrn_reflns_av_unetI/netI 0.0199
_diffrn_reflns_Laue_measured_fraction_full 0.999
_diffrn_reflns_Laue_measured_fraction_max 0.983
_diffrn_reflns_limit_h_max 7
_diffrn_reflns_limit_h_min -8
_diffrn_reflns_limit_k_max 9
_diffrn_reflns_limit_k_min -9
_diffrn_reflns_limit_l_max 17
_diffrn_reflns_limit_l_min -18
_diffrn_reflns_number 10189
_diffrn_reflns_point_group_measured_fraction_full 0.992
_diffrn_reflns_point_group_measured_fraction_max 0.958
_diffrn_reflns_theta_full 67.684
_diffrn_reflns_theta_max 75.219
_diffrn_reflns_theta_min 6.105
_diffrn_source 'Rotating-anode X-ray tube'
_diffrn_source_type 'PhotonJet R (Cu) X-ray Source'
_exptl_absorpt_coefficient_mu 0.846
_exptl_absorpt_correction_T_max 1.00000
_exptl_absorpt_correction_T_min 0.65418
_exptl_absorpt_correction_type multi-scan
_exptl_absorpt_process_details
;
CrysAlisPro 1.171.41.95a (Rigaku Oxford Diffraction, 2021)
Empirical absorption correction using spherical harmonics,
implemented in SCALE3 ABSPACK scaling algorithm.
;
_exptl_crystal_colour colourless
_exptl_crystal_colour_primary colourless
_exptl_crystal_density_diffrn 1.378
_exptl_crystal_description block
_exptl_crystal_F_000 316
_exptl_crystal_size_max 0.31
_exptl_crystal_size_mid 0.22
_exptl_crystal_size_min 0.05
_refine_diff_density_max 0.163
_refine_diff_density_min -0.196
_refine_diff_density_rms 0.053
_refine_ls_abs_structure_details
;
 Flack x determined using 1263 quotients [(I+)-(I-)]/[(I+)+(I-)]
 (Parsons, Flack and Wagner, Acta Cryst. B69 (2013) 249-259).
;
_refine_ls_abs_structure_Flack -0.06(10)
_refine_ls_extinction_method none
_refine_ls_goodness_of_fit_ref 1.067
_refine_ls_hydrogen_treatment constr
_refine_ls_matrix_type full
_refine_ls_number_parameters 201
_refine_ls_number_reflns 2867
_refine_ls_number_restraints 1
_refine_ls_restrained_S_all 1.067
_refine_ls_R_factor_all 0.0319
_refine_ls_R_factor_gt 0.0317
_refine_ls_shift/su_max 0.000
_refine_ls_shift/su_mean 0.000
_refine_ls_structure_factor_coef Fsqd
_refine_ls_weighting_details 'w=1/[\s^2^(Fo^2^)+(0.0488P)^2^+0.1730P] where P=(Fo^2^+2Fc^2^)/3'
_refine_ls_weighting_scheme calc
_refine_ls_wR_factor_gt 0.0824
_refine_ls_wR_factor_ref 0.0825
_reflns_Friedel_coverage 0.807
_reflns_Friedel_fraction_full 0.983
_reflns_Friedel_fraction_max 0.928
_reflns_number_gt 2849
_reflns_number_total 2867
_reflns_threshold_expression 'I > 2\s(I)'
_cod_data_source_file np1c00830_si_002.cif
_cod_data_source_block yhwa_43_p1
_cod_database_code 1565505
_shelx_shelxl_version_number 2018/3
_shelx_space_group_comment
;
The symmetry employed for this shelxl refinement is uniquely defined
by the following loop, which should always be used as a source of
symmetry information in preference to the above space-group names.
They are only intended as comments.
;
_shelx_estimated_absorpt_t_max 0.959
_shelx_estimated_absorpt_t_min 0.780
_reflns_odcompleteness_completeness 99.86
_reflns_odcompleteness_iscentric 1
_reflns_odcompleteness_theta 66.97
_olex2_refinement_description
;
1. Fixed Uiso
 At 1.2 times of:
  All C(H) groups, All C(H,H) groups
 At 1.5 times of:
  All C(H,H,H) groups
2.a Ternary CH refined with riding coordinates:
 C1(H1)
2.b Secondary CH2 refined with riding coordinates:
 C8(H8A,H8B), C5(H5A,H5B), C4(H4A,H4B)
2.c Aromatic/amide H refined with riding coordinates:
 C2(H2), C6(H6), C11(H11)
2.d Idealised Me refined as rotating group:
 C22(H22A,H22B,H22C), C19(H19A,H19B,H19C)
;
_olex2_submission_special_instructions 'No special instructions were received'
_oxdiff_exptl_absorpt_empirical_details
;
Empirical correction (ABSPACK) includes:
- Absorption correction using spherical harmonics
- Frame scaling
;
_oxdiff_exptl_absorpt_empirical_full_max 3.970
_oxdiff_exptl_absorpt_empirical_full_min 0.644

loop_
_space_group_symop_operation_xyz
'x, y, z'
'-x, y+1/2, -z'

loop_
_atom_site_label
_atom_site_type_symbol
_atom_site_fract_x
_atom_site_fract_y
_atom_site_fract_z
_atom_site_U_iso_or_equiv
_atom_site_adp_type
_atom_site_occupancy
_atom_site_site_symmetry_order
_atom_site_calc_flag
_atom_site_refinement_flags_posn
_atom_site_refinement_flags_adp
_atom_site_refinement_flags_occupancy
_atom_site_disorder_assembly
_atom_site_disorder_group
O22 O 0.1554(2) 0.7306(2) 0.55296(10) 0.0233(3) Uani 1 1 d . . . . .
O20 O 0.9398(2) 0.3895(2) 0.63985(9) 0.0205(3) Uani 1 1 d . . . . .
O18 O 0.5578(2) 0.88389(19) 0.82472(10) 0.0236(3) Uani 1 1 d . . . . .
O19 O 0.4477(2) 0.5049(2) 0.52235(9) 0.0236(3) Uani 1 1 d . . . . .
O21 O 1.2454(2) 0.3000(2) 0.70309(11) 0.0284(4) Uani 1 1 d . . . . .
C1 C 0.5192(3) 0.7848(3) 0.75940(14) 0.0193(4) Uani 1 1 d . . . . .
C12 C 0.7350(3) 0.4770(3) 0.90458(12) 0.0172(4) Uani 1 1 d . . . . .
C3 C 0.3097(3) 0.7170(3) 0.61807(14) 0.0193(4) Uani 1 1 d . . . . .
C13 C 0.8102(3) 0.5901(3) 0.82742(13) 0.0166(4) Uani 1 1 d . . . . .
H8A H 0.857412 0.704463 0.853566 0.020 Uiso 1 1 calc R U . . .
H8B H 0.929192 0.531721 0.802580 0.020 Uiso 1 1 calc R U . . .
C15 C 1.0609(3) 0.2946(3) 0.70199(14) 0.0206(4) Uani 1 1 d . . . . .
C4 C 0.4557(3) 0.5734(3) 0.59803(13) 0.0181(4) Uani 1 1 d . . . . .
C7 C 0.7357(3) 0.2270(3) 0.73248(14) 0.0178(4) Uani 1 1 d . . . . .
H2 H 0.620012 0.177148 0.758146 0.021 Uiso 1 1 calc R U . . .
C5 C 0.6144(3) 0.5224(3) 0.67267(13) 0.0165(4) Uani 1 1 d . . . . .
C6 C 0.7264(3) 0.3534(3) 0.65355(13) 0.0182(4) Uani 1 1 d . . . . .
H1 H 0.659546 0.295799 0.597203 0.022 Uiso 1 1 calc R U . . .
C8 C 0.9298(3) 0.1943(3) 0.76155(13) 0.0183(4) Uani 1 1 d . . . . .
C14 C 0.6485(3) 0.6230(3) 0.74891(13) 0.0163(4) Uani 1 1 d . . . . .
C11 C 0.8424(3) 0.3445(3) 0.94441(13) 0.0193(4) Uani 1 1 d . . . . .
H6 H 0.783229 0.289284 0.994525 0.023 Uiso 1 1 calc R U . . .
C2 C 0.3455(3) 0.8186(3) 0.69322(14) 0.0227(4) Uani 1 1 d . . . . .
H11 H 0.256061 0.913686 0.703249 0.027 Uiso 1 1 calc R U . . .
C16 C 0.5327(3) 0.5298(3) 0.93767(14) 0.0226(4) Uani 1 1 d . . . . .
H22A H 0.537386 0.653805 0.955619 0.034 Uiso 1 1 calc R U . . .
H22B H 0.503878 0.457681 0.990961 0.034 Uiso 1 1 calc R U . . .
H22C H 0.424592 0.512231 0.888044 0.034 Uiso 1 1 calc R U . . .
C10 C 1.0441(3) 0.2714(3) 0.92044(14) 0.0206(4) Uani 1 1 d . . . . .
H5A H 1.121569 0.229389 0.977364 0.025 Uiso 1 1 calc R U . . .
H5B H 1.124866 0.365888 0.893772 0.025 Uiso 1 1 calc R U . . .
C9 C 1.0168(3) 0.1175(3) 0.85042(14) 0.0211(4) Uani 1 1 d . . . . .
H4A H 1.150286 0.061128 0.842277 0.025 Uiso 1 1 calc R U . . .
H4B H 0.922713 0.028026 0.872669 0.025 Uiso 1 1 calc R U . . .
C17 C 0.0017(4) 0.8606(4) 0.56800(15) 0.0321(5) Uani 1 1 d . . . . .
H19A H -0.112365 0.848639 0.520656 0.048 Uiso 1 1 calc R U . . .
H19B H 0.061342 0.978143 0.564477 0.048 Uiso 1 1 calc R U . . .
H19C H -0.048469 0.843310 0.629103 0.048 Uiso 1 1 calc R U . . .

loop_
_atom_site_aniso_label
_atom_site_aniso_U_11
_atom_site_aniso_U_22
_atom_site_aniso_U_33
_atom_site_aniso_U_23
_atom_site_aniso_U_13
_atom_site_aniso_U_12
O22 0.0242(7) 0.0259(8) 0.0193(7) 0.0032(6) -0.0021(5) 0.0068(7)
O20 0.0193(7) 0.0234(8) 0.0191(7) 0.0015(6) 0.0024(5) 0.0010(6)
O18 0.0325(8) 0.0152(7) 0.0229(7) -0.0025(6) 0.0003(6) -0.0004(6)
O19 0.0255(7) 0.0271(9) 0.0174(7) -0.0022(6) -0.0026(5) 0.0034(6)
O21 0.0192(7) 0.0311(9) 0.0354(8) 0.0029(7) 0.0042(6) 0.0017(7)
C1 0.0256(10) 0.0142(9) 0.0183(9) 0.0012(7) 0.0026(7) -0.0022(8)
C12 0.0189(9) 0.0167(10) 0.0155(8) -0.0019(7) -0.0007(7) -0.0055(8)
C3 0.0209(10) 0.0192(10) 0.0176(9) 0.0055(8) 0.0000(7) 0.0000(8)
C13 0.0190(9) 0.0137(9) 0.0170(9) 0.0002(7) -0.0006(7) -0.0030(7)
C15 0.0209(10) 0.0190(10) 0.0218(10) -0.0014(8) 0.0012(7) 0.0022(8)
C4 0.0199(9) 0.0173(10) 0.0167(9) 0.0017(7) -0.0005(7) -0.0021(8)
C7 0.0205(9) 0.0126(9) 0.0200(9) -0.0022(7) 0.0000(7) -0.0008(8)
C5 0.0179(9) 0.0147(9) 0.0168(9) 0.0013(7) 0.0002(7) -0.0023(8)
C6 0.0197(9) 0.0168(10) 0.0177(8) -0.0015(8) -0.0008(7) -0.0005(8)
C8 0.0212(9) 0.0139(9) 0.0197(9) -0.0014(7) 0.0012(7) 0.0007(8)
C14 0.0186(9) 0.0135(9) 0.0169(9) 0.0020(7) 0.0013(7) -0.0017(7)
C11 0.0225(9) 0.0184(10) 0.0166(8) 0.0001(7) -0.0003(7) -0.0043(8)
C2 0.0275(11) 0.0177(10) 0.0229(10) 0.0030(8) 0.0020(8) 0.0068(9)
C16 0.0220(10) 0.0218(10) 0.0242(9) 0.0031(8) 0.0028(7) -0.0023(8)
C10 0.0210(10) 0.0202(10) 0.0198(9) 0.0033(8) -0.0035(7) -0.0009(8)
C9 0.0211(9) 0.0169(10) 0.0246(10) 0.0022(8) -0.0019(7) 0.0033(8)
C17 0.0298(11) 0.0430(14) 0.0235(10) 0.0041(10) 0.0013(8) 0.0162(11)

loop_
_atom_type_symbol
_atom_type_description
_atom_type_scat_dispersion_real
_atom_type_scat_dispersion_imag
_atom_type_scat_source
C C 0.0181 0.0091 'International Tables Vol C Tables 4.2.6.8 and 6.1.1.4'
H H 0.0000 0.0000 'International Tables Vol C Tables 4.2.6.8 and 6.1.1.4'
O O 0.0492 0.0322 'International Tables Vol C Tables 4.2.6.8 and 6.1.1.4'

loop_
_geom_angle_atom_site_label_1
_geom_angle_atom_site_label_2
_geom_angle_atom_site_label_3
_geom_angle
_geom_angle_site_symmetry_1
_geom_angle_site_symmetry_3
_geom_angle_publ_flag
C3 O22 C17 116.45(17) . . ?
C15 O20 C6 108.97(15) . . ?
O18 C1 C14 119.86(18) . . ?
O18 C1 C2 120.51(19) . . ?
C2 C1 C14 119.60(17) . . ?
C11 C12 C13 123.76(18) . . ?
C11 C12 C16 120.78(18) . . ?
C16 C12 C13 115.38(18) . . ?
O22 C3 C4 112.26(18) . . ?
O22 C3 C2 127.3(2) . . ?
C2 C3 C4 120.36(18) . . ?
C12 C13 H8A 108.8 . . ?
C12 C13 H8B 108.8 . . ?
H8A C13 H8B 107.7 . . ?
C14 C13 C12 113.58(16) . . ?
C14 C13 H8A 108.8 . . ?
C14 C13 H8B 108.8 . . ?
O20 C15 C8 109.14(17) . . ?
O21 C15 O20 121.37(19) . . ?
O21 C15 C8 129.48(19) . . ?
O19 C4 C3 120.46(17) . . ?
O19 C4 C5 121.65(18) . . ?
C5 C4 C3 117.86(16) . . ?
C6 C7 H2 124.9 . . ?
C8 C7 H2 124.9 . . ?
C8 C7 C6 110.15(18) . . ?
C4 C5 C6 113.95(16) . . ?
C14 C5 C4 120.65(18) . . ?
C14 C5 C6 125.40(17) . . ?
O20 C6 C7 104.16(15) . . ?
O20 C6 C5 110.39(16) . . ?
O20 C6 H1 109.6 . . ?
C7 C6 C5 113.38(16) . . ?
C7 C6 H1 109.6 . . ?
C5 C6 H1 109.6 . . ?
C15 C8 C9 120.69(18) . . ?
C7 C8 C15 107.54(18) . . ?
C7 C8 C9 129.74(19) . . ?
C1 C14 C13 115.03(16) . . ?
C5 C14 C1 119.14(17) . . ?
C5 C14 C13 125.82(18) . . ?
C12 C11 H6 115.7 . . ?
C12 C11 C10 128.54(18) . . ?
C10 C11 H6 115.7 . . ?
C1 C2 H11 119.6 . . ?
C3 C2 C1 120.90(19) . . ?
C3 C2 H11 119.6 . . ?
C12 C16 H22A 109.5 . . ?
C12 C16 H22B 109.5 . . ?
C12 C16 H22C 109.5 . . ?
H22A C16 H22B 109.5 . . ?
H22A C16 H22C 109.5 . . ?
H22B C16 H22C 109.5 . . ?
C11 C10 H5A 109.2 . . ?
C11 C10 H5B 109.2 . . ?
C11 C10 C9 111.95(17) . . ?
H5A C10 H5B 107.9 . . ?
C9 C10 H5A 109.2 . . ?
C9 C10 H5B 109.2 . . ?
C8 C9 C10 106.78(17) . . ?
C8 C9 H4A 110.4 . . ?
C8 C9 H4B 110.4 . . ?
C10 C9 H4A 110.4 . . ?
C10 C9 H4B 110.4 . . ?
H4A C9 H4B 108.6 . . ?
O22 C17 H19A 109.5 . . ?
O22 C17 H19B 109.5 . . ?
O22 C17 H19C 109.5 . . ?
H19A C17 H19B 109.5 . . ?
H19A C17 H19C 109.5 . . ?
H19B C17 H19C 109.5 . . ?

loop_
_geom_bond_atom_site_label_1
_geom_bond_atom_site_label_2
_geom_bond_distance
_geom_bond_site_symmetry_2
_geom_bond_publ_flag
O22 C3 1.334(2) . ?
O22 C17 1.441(3) . ?
O20 C15 1.362(2) . ?
O20 C6 1.454(2) . ?
O18 C1 1.224(2) . ?
O19 C4 1.215(2) . ?
O21 C15 1.209(3) . ?
C1 C14 1.510(3) . ?
C1 C2 1.455(3) . ?
C12 C13 1.526(3) . ?
C12 C11 1.336(3) . ?
C12 C16 1.500(3) . ?
C3 C4 1.497(3) . ?
C3 C2 1.344(3) . ?
C13 H8A 0.9900 . ?
C13 H8B 0.9900 . ?
C13 C14 1.516(3) . ?
C15 C8 1.479(3) . ?
C4 C5 1.495(3) . ?
C7 H2 0.9500 . ?
C7 C6 1.496(3) . ?
C7 C8 1.332(3) . ?
C5 C6 1.518(3) . ?
C5 C14 1.351(3) . ?
C6 H1 1.0000 . ?
C8 C9 1.491(3) . ?
C11 H6 0.9500 . ?
C11 C10 1.500(3) . ?
C2 H11 0.9500 . ?
C16 H22A 0.9800 . ?
C16 H22B 0.9800 . ?
C16 H22C 0.9800 . ?
C10 H5A 0.9900 . ?
C10 H5B 0.9900 . ?
C10 C9 1.554(3) . ?
C9 H4A 0.9900 . ?
C9 H4B 0.9900 . ?
C17 H19A 0.9800 . ?
C17 H19B 0.9800 . ?
C17 H19C 0.9800 . ?

loop_
_geom_torsion_atom_site_label_1
_geom_torsion_atom_site_label_2
_geom_torsion_atom_site_label_3
_geom_torsion_atom_site_label_4
_geom_torsion
_geom_torsion_site_symmetry_1
_geom_torsion_site_symmetry_2
_geom_torsion_site_symmetry_3
_geom_torsion_site_symmetry_4
_geom_torsion_publ_flag
O22 C3 C4 O19 12.7(3) . . . . ?
O22 C3 C4 C5 -169.40(17) . . . . ?
O22 C3 C2 C1 178.7(2) . . . . ?
O20 C15 C8 C7 1.7(2) . . . . ?
O20 C15 C8 C9 -163.56(18) . . . . ?
O18 C1 C14 C13 4.7(3) . . . . ?
O18 C1 C14 C5 -174.76(18) . . . . ?
O18 C1 C2 C3 175.6(2) . . . . ?
O19 C4 C5 C6 -13.8(3) . . . . ?
O19 C4 C5 C14 166.20(19) . . . . ?
O21 C15 C8 C7 -178.3(2) . . . . ?
O21 C15 C8 C9 16.3(3) . . . . ?
C12 C13 C14 C1 90.1(2) . . . . ?
C12 C13 C14 C5 -90.5(2) . . . . ?
C12 C11 C10 C9 -91.8(3) . . . . ?
C3 C4 C5 C6 168.27(16) . . . . ?
C3 C4 C5 C14 -11.7(3) . . . . ?
C13 C12 C11 C10 -4.2(3) . . . . ?
C15 O20 C6 C7 0.7(2) . . . . ?
C15 O20 C6 C5 122.77(17) . . . . ?
C15 C8 C9 C10 76.3(2) . . . . ?
C4 C3 C2 C1 -3.7(3) . . . . ?
C4 C5 C6 O20 112.81(17) . . . . ?
C4 C5 C6 C7 -130.77(17) . . . . ?
C4 C5 C14 C1 2.0(3) . . . . ?
C4 C5 C14 C13 -177.31(18) . . . . ?
C7 C8 C9 C10 -85.4(3) . . . . ?
C6 O20 C15 O21 178.6(2) . . . . ?
C6 O20 C15 C8 -1.5(2) . . . . ?
C6 C7 C8 C15 -1.2(2) . . . . ?
C6 C7 C8 C9 162.3(2) . . . . ?
C6 C5 C14 C1 -177.93(17) . . . . ?
C6 C5 C14 C13 2.7(3) . . . . ?
C8 C7 C6 O20 0.4(2) . . . . ?
C8 C7 C6 C5 -119.66(19) . . . . ?
C14 C1 C2 C3 -6.3(3) . . . . ?
C14 C5 C6 O20 -67.2(2) . . . . ?
C14 C5 C6 C7 49.2(3) . . . . ?
C11 C12 C13 C14 135.3(2) . . . . ?
C11 C10 C9 C8 67.8(2) . . . . ?
C2 C1 C14 C13 -173.42(18) . . . . ?
C2 C1 C14 C5 7.2(3) . . . . ?
C2 C3 C4 O19 -165.3(2) . . . . ?
C2 C3 C4 C5 12.7(3) . . . . ?
C16 C12 C13 C14 -47.7(2) . . . . ?
C16 C12 C11 C10 179.02(19) . . . . ?
C17 O22 C3 C4 177.47(18) . . . . ?
C17 O22 C3 C2 -4.8(3) . . . . ?
